data_4508989
loop_
_publ_author_name
'Xu, Guan-Cheng'
'Ding, Yu-Jie'
'Okamura, Taka-aki'
'Huang, Yong-Qing'
'Bai, Zheng-Shuai'
'Hua, Qing'
'Liu, Guang-Xiang'
'Sun, Wei-Yin'
'Ueyama, Norikazu'

_publ_section_title
;
 Coordination Polymers with Varied Metal Centers and Flexible Tripodal
 Ligand 1,3,5-Tris(imidazol-1-ylmethyl)benzene: Synthesis, Structure, and
 Reversible Anion Exchange Property
;
_journal_issue 1
_journal_name_full 'Crystal Growth &amp; Design'
_journal_page_first 395
_journal_paper_doi 10.1021/cg800600g
_journal_volume 9
_journal_year 2009
_chemical_formula_sum 'C40 H52 Cu2 N12 O12 S2'
_chemical_formula_weight 1084.14
_chemical_name_systematic
; 
 ? 
;
_space_group_IT_number 2
_symmetry_cell_setting triclinic
_symmetry_space_group_name_Hall '-P 1'
_symmetry_space_group_name_H-M 'P -1'
_atom_sites_solution_hydrogens geom
_atom_sites_solution_primary direct
_atom_sites_solution_secondary difmap
_audit_creation_method SHELXL-97
_cell_angle_alpha 81.828(4)
_cell_angle_beta 78.650(4)
_cell_angle_gamma 89.736(4)
_cell_formula_units_Z 1
_cell_length_a 8.700(2)
_cell_length_b 9.759(3)
_cell_length_c 13.242(3)
_cell_measurement_reflns_used 3803
_cell_measurement_temperature 293(2)
_cell_measurement_theta_max 28.05
_cell_measurement_theta_min 2.45
_cell_volume 1090.8(5)
_computing_cell_refinement 'Bruker SMART'
_computing_data_collection 'Bruker SMART'
_computing_data_reduction 'Bruker SAINT'
_computing_molecular_graphics 'Bruker SHELXTL'
_computing_publication_material 'Bruker SHELXTL'
_computing_structure_refinement 'Bruker SHELXTL'
_computing_structure_solution 'Bruker SHELXTL'
_diffrn_ambient_temperature 293(2)
_diffrn_measured_fraction_theta_full 0.979
_diffrn_measured_fraction_theta_max 0.979
_diffrn_measurement_device_type 'CCD area detector'
_diffrn_measurement_method 'phi and omega scans'
_diffrn_radiation_monochromator graphite
_diffrn_radiation_source 'fine-focus sealed tube'
_diffrn_radiation_type MoK\a
_diffrn_radiation_wavelength 0.71073
_diffrn_reflns_av_R_equivalents 0.0261
_diffrn_reflns_av_sigmaI/netI 0.0307
_diffrn_reflns_limit_h_max 10
_diffrn_reflns_limit_h_min -9
_diffrn_reflns_limit_k_max 10
_diffrn_reflns_limit_k_min -11
_diffrn_reflns_limit_l_max 12
_diffrn_reflns_limit_l_min -15
_diffrn_reflns_number 5408
_diffrn_reflns_theta_full 25.00
_diffrn_reflns_theta_max 25.00
_diffrn_reflns_theta_min 2.11
_exptl_absorpt_coefficient_mu 1.150
_exptl_absorpt_correction_T_max 0.8285
_exptl_absorpt_correction_T_min 0.7699
_exptl_absorpt_correction_type multi-scan
_exptl_absorpt_process_details sadabs
_exptl_crystal_colour light-blue
_exptl_crystal_density_diffrn 1.650
_exptl_crystal_density_method 'not measured'
_exptl_crystal_description block
_exptl_crystal_F_000 562
_exptl_crystal_size_max 0.24
_exptl_crystal_size_mid 0.21
_exptl_crystal_size_min 0.17
_refine_diff_density_max 0.485
_refine_diff_density_min -0.478
_refine_diff_density_rms 0.088
_refine_ls_extinction_method none
_refine_ls_goodness_of_fit_ref 1.061
_refine_ls_hydrogen_treatment constr
_refine_ls_matrix_type full
_refine_ls_number_parameters 310
_refine_ls_number_reflns 3776
_refine_ls_number_restraints 19
_refine_ls_restrained_S_all 1.063
_refine_ls_R_factor_all 0.0517
_refine_ls_R_factor_gt 0.0472
_refine_ls_shift/su_max 0.001
_refine_ls_shift/su_mean 0.000
_refine_ls_structure_factor_coef Fsqd
_refine_ls_weighting_details 'calc w=1/[\s^2^(Fo^2^)+(0.0899P)^2^+0.5045P] where P=(Fo^2^+2Fc^2^)/3'
_refine_ls_weighting_scheme calc
_refine_ls_wR_factor_gt 0.1313
_refine_ls_wR_factor_ref 0.1345
_reflns_number_gt 3352
_reflns_number_total 3776
_reflns_threshold_expression >2sigma(I)
_cod_data_source_file cg800600gsup1.cif
_cod_data_source_block 2
_cod_original_cell_volume 1090.9(5)
_cod_database_code 4508989

loop_
_symmetry_equiv_pos_as_xyz
'x, y, z'
'-x, -y, -z'

loop_
_atom_site_label
_atom_site_type_symbol
_atom_site_fract_x
_atom_site_fract_y
_atom_site_fract_z
_atom_site_U_iso_or_equiv
_atom_site_adp_type
_atom_site_occupancy
_atom_site_symmetry_multiplicity
_atom_site_calc_flag
_atom_site_refinement_flags
Cu1 Cu 0.0000 0.0000 1.0000 0.02780(18) Uani 1 2 d S
Cu2 Cu 1.0000 0.0000 0.5000 0.0434(2) Uani 1 2 d S
S3 S 0.92290(9) 0.09389(8) 0.27187(6) 0.0301(2) Uani 1 1 d .
O1 O 1.0035(3) 0.0322(2) 0.18223(17) 0.0406(6) Uani 1 1 d .
O5 O 1.2883(4) 0.0568(4) 0.4784(3) 0.0817(10) Uani 1 1 d U
O2 O 0.7750(3) 0.0154(3) 0.3166(2) 0.0600(8) Uani 1 1 d .
O2W O 0.4722(5) -0.1136(5) 0.3373(4) 0.1089(15) Uani 1 1 d .
O3 O 1.0236(3) 0.0810(2) 0.35077(18) 0.0416(6) Uani 1 1 d .
O4 O 0.8939(3) 0.2390(2) 0.24157(18) 0.0415(6) Uani 1 1 d .
N1 N 0.2109(3) 0.3688(3) 0.8384(2) 0.0287(6) Uani 1 1 d .
N2 N 0.0897(3) 0.1891(2) 0.9408(2) 0.0285(6) Uani 1 1 d .
N3 N 0.4554(3) 0.8562(3) 0.9309(2) 0.0334(6) Uani 1 1 d .
N4 N 0.2196(3) 0.9244(2) 0.9928(2) 0.0291(6) Uani 1 1 d .
N5 N 0.8857(3) 0.3517(3) 0.6343(2) 0.0323(6) Uani 1 1 d .
N6 N 0.9350(3) 0.1823(3) 0.5416(2) 0.0372(6) Uani 1 1 d .
C1 C 0.4485(4) 0.5136(3) 0.7621(2) 0.0272(6) Uani 1 1 d .
C2 C 0.4495(4) 0.6375(3) 0.8009(3) 0.0322(7) Uani 1 1 d .
H2A H 0.3565 0.6844 0.8166 0.039 Uiso 1 1 calc R
C3 C 0.5884(4) 0.6925(3) 0.8166(3) 0.0335(7) Uani 1 1 d .
C4 C 0.7260(3) 0.6242(3) 0.7887(2) 0.0316(7) Uani 1 1 d .
H4A H 0.8201 0.6619 0.7967 0.038 Uiso 1 1 calc R
C5 C 0.5863(4) 0.4444(3) 0.7369(2) 0.0294(7) Uani 1 1 d .
H5A H 0.5851 0.3601 0.7119 0.035 Uiso 1 1 calc R
C6 C 0.7266(4) 0.5007(3) 0.7490(2) 0.0292(6) Uani 1 1 d .
C7 C 0.2966(4) 0.4563(3) 0.7445(2) 0.0314(7) Uani 1 1 d .
H7A H 0.2313 0.5323 0.7248 0.038 Uiso 1 1 calc R
H7B H 0.3189 0.4019 0.6876 0.038 Uiso 1 1 calc R
C8 C 0.1711(3) 0.2344(3) 0.8472(2) 0.0290(6) Uani 1 1 d .
H8A H 0.1974 0.1803 0.7942 0.035 Uiso 1 1 calc R
C9 C 0.0780(4) 0.2997(3) 0.9943(3) 0.0389(8) Uani 1 1 d .
H9A H 0.0271 0.2983 1.0632 0.047 Uiso 1 1 calc R
C10 C 0.1512(4) 0.4102(3) 0.9325(3) 0.0437(9) Uani 1 1 d .
H10A H 0.1599 0.4983 0.9501 0.052 Uiso 1 1 calc R
C11 C 0.5954(4) 0.8308(4) 0.8538(3) 0.0421(9) Uani 1 1 d .
H11A H 0.6874 0.8353 0.8845 0.050 Uiso 1 1 calc R
H11B H 0.6065 0.9035 0.7945 0.050 Uiso 1 1 calc R
C12 C 0.3258(4) 0.9187(3) 0.9080(3) 0.0317(7) Uani 1 1 d .
H12A H 0.3130 0.9532 0.8411 0.038 Uiso 1 1 calc R
C13 C 0.2859(4) 0.8640(4) 1.0730(3) 0.0406(8) Uani 1 1 d .
H13A H 0.2387 0.8542 1.1431 0.049 Uiso 1 1 calc R
C14 C 0.4301(4) 0.8211(4) 1.0349(3) 0.0452(9) Uani 1 1 d .
H14A H 0.4991 0.7758 1.0731 0.054 Uiso 1 1 calc R
C15 C 0.8809(4) 0.4310(3) 0.7202(3) 0.0354(7) Uani 1 1 d .
H15A H 0.9644 0.5009 0.7011 0.042 Uiso 1 1 calc R
H15B H 0.9000 0.3695 0.7805 0.042 Uiso 1 1 calc R
C16 C 0.9361(4) 0.2211(3) 0.6328(3) 0.0353(7) Uani 1 1 d .
H16A H 0.9673 0.1662 0.6882 0.042 Uiso 1 1 calc R
C17 C 0.8786(5) 0.2912(3) 0.4832(3) 0.0426(8) Uani 1 1 d .
H17A H 0.8633 0.2924 0.4155 0.051 Uiso 1 1 calc R
C18 C 0.8488(4) 0.3963(4) 0.5397(3) 0.0419(8) Uani 1 1 d .
H18A H 0.8105 0.4824 0.5184 0.050 Uiso 1 1 calc R
C19 C 1.3552(18) 0.1993(12) 0.4549(9) 0.202(5) Uani 1 1 d DU
C20 C 1.4099(17) 0.3270(12) 0.5033(10) 0.209(6) Uani 1 1 d DU

loop_
_atom_site_aniso_label
_atom_site_aniso_U_11
_atom_site_aniso_U_22
_atom_site_aniso_U_33
_atom_site_aniso_U_23
_atom_site_aniso_U_13
_atom_site_aniso_U_12
Cu1 0.0213(3) 0.0205(3) 0.0390(3) -0.0035(2) -0.0004(2) 0.00420(19)
Cu2 0.0737(5) 0.0312(3) 0.0348(3) -0.0168(2) -0.0260(3) 0.0255(3)
S3 0.0335(4) 0.0306(4) 0.0271(4) -0.0072(3) -0.0058(3) 0.0045(3)
O1 0.0486(15) 0.0431(13) 0.0333(13) -0.0159(10) -0.0085(11) 0.0134(11)
O5 0.075(2) 0.089(3) 0.083(2) -0.019(2) -0.0148(19) -0.001(2)
O2 0.0510(17) 0.0735(19) 0.0492(16) -0.0022(14) 0.0007(12) -0.0169(14)
O2W 0.102(3) 0.093(3) 0.123(4) -0.034(3) 0.013(3) -0.017(2)
O3 0.0564(16) 0.0385(13) 0.0360(13) -0.0112(10) -0.0200(11) 0.0136(11)
O4 0.0494(15) 0.0364(13) 0.0417(13) -0.0092(10) -0.0139(11) 0.0154(11)
N1 0.0238(13) 0.0262(13) 0.0356(14) -0.0074(11) -0.0031(10) -0.0010(10)
N2 0.0257(13) 0.0216(12) 0.0373(14) -0.0047(10) -0.0033(11) 0.0022(10)
N3 0.0240(13) 0.0289(13) 0.0511(17) -0.0184(12) -0.0077(12) 0.0072(10)
N4 0.0246(13) 0.0259(13) 0.0377(14) -0.0097(11) -0.0050(11) 0.0066(10)
N5 0.0314(14) 0.0281(13) 0.0398(15) -0.0150(11) -0.0059(11) 0.0105(11)
N6 0.0483(17) 0.0310(14) 0.0370(15) -0.0136(12) -0.0139(13) 0.0158(12)
C1 0.0236(15) 0.0277(15) 0.0292(15) -0.0023(12) -0.0038(11) -0.0027(12)
C2 0.0216(15) 0.0290(15) 0.0442(18) -0.0087(13) 0.0005(13) 0.0027(12)
C3 0.0272(16) 0.0292(16) 0.0458(19) -0.0154(14) -0.0041(13) 0.0040(13)
C4 0.0220(15) 0.0300(16) 0.0440(18) -0.0128(14) -0.0044(13) 0.0025(12)
C5 0.0326(17) 0.0237(14) 0.0331(16) -0.0092(12) -0.0059(13) 0.0006(12)
C6 0.0279(16) 0.0275(15) 0.0337(16) -0.0112(12) -0.0050(12) 0.0066(12)
C7 0.0284(16) 0.0331(16) 0.0320(16) -0.0028(13) -0.0056(12) -0.0047(13)
C8 0.0251(15) 0.0258(15) 0.0365(17) -0.0087(12) -0.0040(12) 0.0026(12)
C9 0.044(2) 0.0348(18) 0.0359(18) -0.0128(14) 0.0035(14) -0.0030(15)
C10 0.051(2) 0.0303(17) 0.049(2) -0.0203(15) 0.0044(16) -0.0077(15)
C11 0.0235(16) 0.0354(18) 0.071(2) -0.0275(17) -0.0033(15) 0.0053(13)
C12 0.0268(16) 0.0331(16) 0.0360(17) -0.0100(13) -0.0047(13) 0.0064(13)
C13 0.0390(19) 0.0428(19) 0.0383(19) -0.0021(15) -0.0061(15) 0.0070(15)
C14 0.044(2) 0.044(2) 0.052(2) -0.0055(16) -0.0204(17) 0.0134(16)
C15 0.0318(17) 0.0331(17) 0.0463(19) -0.0202(14) -0.0099(14) 0.0106(13)
C16 0.0367(18) 0.0320(17) 0.0416(18) -0.0155(14) -0.0117(14) 0.0164(14)
C17 0.062(2) 0.0332(17) 0.0342(18) -0.0108(14) -0.0108(16) 0.0145(16)
C18 0.056(2) 0.0309(17) 0.0407(19) -0.0084(14) -0.0111(16) 0.0169(16)
C19 0.283(16) 0.149(9) 0.162(10) 0.023(8) -0.047(10) -0.040(10)
C20 0.300(17) 0.167(10) 0.184(11) -0.049(9) -0.089(11) 0.093(11)

loop_
_atom_type_symbol
_atom_type_description
_atom_type_scat_dispersion_real
_atom_type_scat_dispersion_imag
_atom_type_scat_source
C C 0.0033 0.0016 'International Tables Vol C Tables 4.2.6.8 and 6.1.1.4'
H H 0.0000 0.0000 'International Tables Vol C Tables 4.2.6.8 and 6.1.1.4'
N N 0.0061 0.0033 'International Tables Vol C Tables 4.2.6.8 and 6.1.1.4'
O O 0.0106 0.0060 'International Tables Vol C Tables 4.2.6.8 and 6.1.1.4'
S S 0.1246 0.1234 'International Tables Vol C Tables 4.2.6.8 and 6.1.1.4'
Cu Cu 0.3201 1.2651 'International Tables Vol C Tables 4.2.6.8 and 6.1.1.4'

loop_
_geom_angle_atom_site_label_1
_geom_angle_atom_site_label_2
_geom_angle_atom_site_label_3
_geom_angle
_geom_angle_site_symmetry_1
_geom_angle_site_symmetry_3
N2 Cu1 N2 180.00(15) 2_557 .
N2 Cu1 N4 90.48(10) 2_557 2_567
N2 Cu1 N4 89.52(10) . 2_567
N2 Cu1 N4 89.52(10) 2_557 1_545
N2 Cu1 N4 90.48(10) . 1_545
N4 Cu1 N4 180.0 2_567 1_545
N6 Cu2 N6 180.0 . 2_756
N6 Cu2 O3 90.11(10) . 2_756
N6 Cu2 O3 89.89(10) 2_756 2_756
N6 Cu2 O3 89.89(10) . .
N6 Cu2 O3 90.11(10) 2_756 .
O3 Cu2 O3 180.0 2_756 .
O4 S3 O1 110.70(14) . .
O4 S3 O2 111.10(17) . .
O1 S3 O2 108.47(16) . .
O4 S3 O3 109.44(14) . .
O1 S3 O3 108.36(14) . .
O2 S3 O3 108.72(16) . .
S3 O3 Cu2 136.09(17) . .
C8 N1 C10 106.6(3) . .
C8 N1 C7 126.7(3) . .
C10 N1 C7 126.6(3) . .
C8 N2 C9 105.9(3) . .
C8 N2 Cu1 129.5(2) . .
C9 N2 Cu1 124.6(2) . .
C14 N3 C12 107.2(3) . .
C14 N3 C11 127.8(3) . .
C12 N3 C11 124.9(3) . .
C12 N4 C13 105.4(3) . .
C12 N4 Cu1 126.5(2) . 1_565
C13 N4 Cu1 128.0(2) . 1_565
C16 N5 C18 107.3(3) . .
C16 N5 C15 125.3(3) . .
C18 N5 C15 127.3(3) . .
C16 N6 C17 106.5(3) . .
C16 N6 Cu2 125.9(2) . .
C17 N6 Cu2 127.5(2) . .
C5 C1 C2 120.2(3) . .
C5 C1 C7 120.2(3) . .
C2 C1 C7 119.6(3) . .
C1 C2 C3 120.4(3) . .
C1 C2 H2A 119.8 . .
C3 C2 H2A 119.8 . .
C4 C3 C2 118.9(3) . .
C4 C3 C11 119.0(3) . .
C2 C3 C11 121.9(3) . .
C3 C4 C6 121.2(3) . .
C3 C4 H4A 119.4 . .
C6 C4 H4A 119.4 . .
C1 C5 C6 119.9(3) . .
C1 C5 H5A 120.1 . .
C6 C5 H5A 120.1 . .
C4 C6 C5 119.4(3) . .
C4 C6 C15 118.6(3) . .
C5 C6 C15 122.0(3) . .
N1 C7 C1 111.6(2) . .
N1 C7 H7A 109.3 . .
C1 C7 H7A 109.3 . .
N1 C7 H7B 109.3 . .
C1 C7 H7B 109.3 . .
H7A C7 H7B 108.0 . .
N2 C8 N1 111.1(3) . .
N2 C8 H8A 124.4 . .
N1 C8 H8A 124.4 . .
C10 C9 N2 109.5(3) . .
C10 C9 H9A 125.3 . .
N2 C9 H9A 125.3 . .
C9 C10 N1 106.9(3) . .
C9 C10 H10A 126.5 . .
N1 C10 H10A 126.5 . .
N3 C11 C3 112.9(3) . .
N3 C11 H11A 109.0 . .
C3 C11 H11A 109.0 . .
N3 C11 H11B 109.0 . .
C3 C11 H11B 109.0 . .
H11A C11 H11B 107.8 . .
N4 C12 N3 111.0(3) . .
N4 C12 H12A 124.5 . .
N3 C12 H12A 124.5 . .
C14 C13 N4 109.5(3) . .
C14 C13 H13A 125.2 . .
N4 C13 H13A 125.2 . .
N3 C14 C13 106.8(3) . .
N3 C14 H14A 126.6 . .
C13 C14 H14A 126.6 . .
N5 C15 C6 113.0(3) . .
N5 C15 H15A 109.0 . .
C6 C15 H15A 109.0 . .
N5 C15 H15B 109.0 . .
C6 C15 H15B 109.0 . .
H15A C15 H15B 107.8 . .
N6 C16 N5 110.4(3) . .
N6 C16 H16A 124.8 . .
N5 C16 H16A 124.8 . .
C18 C17 N6 109.0(3) . .
C18 C17 H17A 125.5 . .
N6 C17 H17A 125.5 . .
C17 C18 N5 106.7(3) . .
C17 C18 H18A 126.6 . .
N5 C18 H18A 126.6 . .
O5 C19 C20 145.1(10) . .

loop_
_geom_bond_atom_site_label_1
_geom_bond_atom_site_label_2
_geom_bond_distance
_geom_bond_site_symmetry_2
Cu1 N2 1.998(2) 2_557
Cu1 N2 1.998(2) .
Cu1 N4 2.034(2) 2_567
Cu1 N4 2.034(2) 1_545
Cu2 N6 1.984(3) .
Cu2 N6 1.984(3) 2_756
Cu2 O3 1.993(2) 2_756
Cu2 O3 1.993(2) .
S3 O4 1.451(2) .
S3 O1 1.461(2) .
S3 O2 1.475(3) .
S3 O3 1.482(2) .
O5 C19 1.477(11) .
N1 C8 1.341(4) .
N1 C10 1.368(4) .
N1 C7 1.474(4) .
N2 C8 1.316(4) .
N2 C9 1.366(4) .
N3 C14 1.345(5) .
N3 C12 1.346(4) .
N3 C11 1.472(4) .
N4 C12 1.314(4) .
N4 C13 1.368(4) .
N4 Cu1 2.034(2) 1_565
N5 C16 1.347(4) .
N5 C18 1.365(4) .
N5 C15 1.457(4) .
N6 C16 1.318(4) .
N6 C17 1.370(4) .
C1 C5 1.380(4) .
C1 C2 1.380(4) .
C1 C7 1.510(4) .
C2 C3 1.389(4) .
C2 H2A 0.9300 .
C3 C4 1.380(4) .
C3 C11 1.507(4) .
C4 C6 1.381(4) .
C4 H4A 0.9300 .
C5 C6 1.388(4) .
C5 H5A 0.9300 .
C6 C15 1.508(4) .
C7 H7A 0.9700 .
C7 H7B 0.9700 .
C8 H8A 0.9300 .
C9 C10 1.338(5) .
C9 H9A 0.9300 .
C10 H10A 0.9300 .
C11 H11A 0.9700 .
C11 H11B 0.9700 .
C12 H12A 0.9300 .
C13 C14 1.345(5) .
C13 H13A 0.9300 .
C14 H14A 0.9300 .
C15 H15A 0.9700 .
C15 H15B 0.9700 .
C16 H16A 0.9300 .
C17 C18 1.349(5) .
C17 H17A 0.9300 .
C18 H18A 0.9300 .
C19 C20 1.595(9) .
